data_1554852
loop_
_publ_author_name
'Devillard, Marc'
'Regnier, Vianney'
'Pecaut, Jacques'
'Martin, David'

_publ_section_title
;
 Stable dicationic dioxoliums and fate of their dioxolyl radicals
;
_journal_issue 18
_journal_name_full 'Organic Chemistry Frontiers'
_journal_page_first 3184
_journal_paper_doi 10.1039/C9QO00298G
_journal_volume 6
_journal_year 2019
_chemical_formula_moiety 'C28 H47 Cl N3 O2, 0.44(C4 H10 O), F6 P, 0.5(C1.12 H2.24 Cl2.24)'
_chemical_formula_sum 'C30.33 H52.53 Cl2.12 F6 N3 O2.44 P'
_chemical_formula_weight 718.30
_space_group_crystal_system triclinic
_space_group_IT_number 2
_space_group_name_Hall '-P 1'
_space_group_name_H-M_alt 'P -1'
_atom_sites_solution_hydrogens geom
_atom_sites_solution_primary dual
_audit_creation_date 2019-02-21
_audit_creation_method
;
Olex2 1.3-ac4
(compiled 2018.12.18 svn.r3554 for Rigaku Oxford Diffraction, GUI svn.r1)
;
_audit_update_record
;
2019-02-21 deposited with the CCDC.	2019-03-18 downloaded from the CCDC.
;
_cell_angle_alpha 83.275(4)
_cell_angle_beta 88.086(4)
_cell_angle_gamma 80.993(3)
_cell_formula_units_Z 4
_cell_length_a 9.5322(4)
_cell_length_b 18.6061(7)
_cell_length_c 21.1198(11)
_cell_measurement_reflns_used 6650
_cell_measurement_temperature 150.00(14)
_cell_measurement_theta_max 24.7400
_cell_measurement_theta_min 2.3270
_cell_volume 3673.7(3)
_computing_cell_refinement 'CrysAlisPro 1.171.38.46 (Rigaku OD, 2015)'
_computing_data_collection 'CrysAlisPro 1.171.38.46 (Rigaku OD, 2015)'
_computing_data_reduction 'CrysAlisPro 1.171.38.46 (Rigaku OD, 2015)'
_computing_molecular_graphics 'Olex2 (Dolomanov et al., 2009)'
_computing_publication_material 'Olex2 (Dolomanov et al., 2009)'
_computing_structure_refinement 'ShelXL (Sheldrick, 2015)'
_computing_structure_solution 'ShelXT (Sheldrick, 2015)'
_diffrn_ambient_environment N~2~
_diffrn_ambient_temperature 150.00(14)
_diffrn_detector 'CCD plate'
_diffrn_detector_area_resol_mean 15.9653
_diffrn_detector_type Sapphire3
_diffrn_measured_fraction_theta_full 0.996
_diffrn_measured_fraction_theta_max 0.990
_diffrn_measurement_details
;
List of Runs (angles in degrees, time in seconds):

  # Type    Start    End  Width  t~exp~   \w     \q     \k     \f   Frames
#--------------------------------------------------------------------------
  1  \w    -38.00  37.00   1.00   10.00    --   -0.62  90.00 -38.00   75
  2  \w    -69.00  21.00   1.00   10.00    --   -0.62 -57.00-150.00   90
  3  \w    -20.00  22.00   1.00   10.00    --   24.00 104.00  46.13   42
  4  \w    -14.00  12.00   1.00  100.00    --   36.00 114.00-108.77   26
  5  \w     -3.00  23.00   1.00  100.00    --   40.00 101.00 179.27   26
  6  \w      5.00  32.00   1.00  100.00    --   44.00  93.00  67.07   27
  7  \w     12.00  39.00   1.00  100.00    --   48.00  87.00 -16.98   27
  8  \w     11.00  37.00   1.00  100.00    --   48.00  90.00-170.39   26
  9  \w     18.00  46.00   1.00  100.00    --   52.00  84.00  91.99   28
 10  \w    -13.00  77.00   1.00  100.00    --   55.51 -57.00  30.00   90
 11  \w     -3.00 113.00   1.00  100.00    --   55.51-125.00-120.00  116
 12  \w     25.00 126.00   1.00  100.00    --   55.51  78.00 163.71  101
 13  \w     24.00 125.00   1.00  100.00    --   55.51  79.00 -56.84  101
 14  \w    -13.00  74.00   1.00  100.00    --   55.51 -57.00  90.00   87
 15  \w      5.00  97.00   1.00  100.00    --   55.51 -99.00   0.00   92
 16  \w     24.00 125.00   1.00  100.00    --   55.51  79.00-110.52  101
 17  \w     25.00 125.00   1.00  100.00    --   55.51  77.00  60.00  100
 18  \w     73.00 126.00   1.00  100.00    --   55.51 125.00  60.00   53
 19  \w     25.00  53.00   1.00  100.00    --   55.51  77.00 120.00   28
;
_diffrn_measurement_device 'four-circle diffractometer'
_diffrn_measurement_device_type 'Xcalibur, Sapphire3'
_diffrn_measurement_method '\w scans'
_diffrn_orient_matrix_type 'CrysAlisPro convention (1999,Acta A55,543-557)'
_diffrn_orient_matrix_UB_11 0.0327008000
_diffrn_orient_matrix_UB_12 -0.0363737000
_diffrn_orient_matrix_UB_13 -0.0032173000
_diffrn_orient_matrix_UB_21 -0.0295329000
_diffrn_orient_matrix_UB_22 0.0026600000
_diffrn_orient_matrix_UB_23 -0.0307254000
_diffrn_orient_matrix_UB_31 0.0611218000
_diffrn_orient_matrix_UB_32 0.0133811000
_diffrn_orient_matrix_UB_33 -0.0137652000
_diffrn_radiation_monochromator graphite
_diffrn_radiation_probe x-ray
_diffrn_radiation_type MoK\a
_diffrn_radiation_wavelength 0.71073
_diffrn_reflns_av_R_equivalents 0.1134
_diffrn_reflns_av_unetI/netI 0.0774
_diffrn_reflns_Laue_measured_fraction_full 0.996
_diffrn_reflns_Laue_measured_fraction_max 0.990
_diffrn_reflns_limit_h_max 11
_diffrn_reflns_limit_h_min -11
_diffrn_reflns_limit_k_max 23
_diffrn_reflns_limit_k_min -23
_diffrn_reflns_limit_l_max 26
_diffrn_reflns_limit_l_min -26
_diffrn_reflns_number 65540
_diffrn_reflns_point_group_measured_fraction_full 0.996
_diffrn_reflns_point_group_measured_fraction_max 0.990
_diffrn_reflns_theta_full 26.000
_diffrn_reflns_theta_max 26.472
_diffrn_reflns_theta_min 2.127
_diffrn_source 'fine-focus sealed X-ray tube'
_diffrn_source_type 'Enhance (Mo) X-ray Source'
_exptl_absorpt_coefficient_mu 0.291
_exptl_absorpt_correction_T_max 0.998
_exptl_absorpt_correction_T_min 0.986
_exptl_absorpt_correction_type analytical
_exptl_absorpt_process_details
;
CrysAlisPro 1.171.38.46 (Rigaku Oxford Diffraction, 2015)
Analytical numeric absorption correction using a multifaceted crystal
			model based on expressions derived by R.C. Clark & J.S. Reid.
(Clark, R. C. & Reid, J. S. (1995). Acta Cryst. A51, 887-897)
Empirical absorption correction using spherical harmonics,
 implemented in SCALE3 ABSPACK scaling algorithm.
;
_exptl_crystal_colour 'translucent colourless'
_exptl_crystal_density_diffrn 1.299
_exptl_crystal_description 'long plate'
_exptl_crystal_F_000 1520
_exptl_crystal_size_max 0.536
_exptl_crystal_size_mid 0.156
_exptl_crystal_size_min 0.05
_refine_diff_density_max 0.824
_refine_diff_density_min -0.865
_refine_diff_density_rms 0.101
_refine_ls_extinction_method none
_refine_ls_goodness_of_fit_ref 1.105
_refine_ls_hydrogen_treatment constr
_refine_ls_matrix_type full
_refine_ls_number_parameters 976
_refine_ls_number_reflns 15036
_refine_ls_number_restraints 179
_refine_ls_restrained_S_all 1.106
_refine_ls_R_factor_all 0.1554
_refine_ls_R_factor_gt 0.1108
_refine_ls_shift/su_max 0.000
_refine_ls_shift/su_mean 0.000
_refine_ls_structure_factor_coef Fsqd
_refine_ls_weighting_details 'w=1/[\s^2^(Fo^2^)+(0.1051P)^2^+14.3851P] where P=(Fo^2^+2Fc^2^)/3'
_refine_ls_weighting_scheme calc
_refine_ls_wR_factor_gt 0.2715
_refine_ls_wR_factor_ref 0.2951
_reflns_Friedel_coverage 0.000
_reflns_number_gt 9764
_reflns_number_total 15036
_reflns_threshold_expression 'I > 2\s(I)'
_cod_data_source_file c9qo00298g2.cif
_cod_data_source_block 1d
_cod_database_code 1554852
_shelx_shelxl_version_number 2016/6
_chemical_oxdiff_formula 'P1 F6 O5 N3 C40 H80'
_shelx_space_group_comment
;
The symmetry employed for this shelxl refinement is uniquely defined
by the following loop, which should always be used as a source of
symmetry information in preference to the above space-group names.
They are only intended as comments.
;
_reflns_odcompleteness_completeness 99.33
_reflns_odcompleteness_iscentric 1
_reflns_odcompleteness_theta 22.44
_olex2_refinement_description
;
1. Fixed Uiso
 At 1.2 times of:
  All C(H) groups, All C(H,H) groups
 At 1.5 times of:
  All C(H,H,H) groups
2. Restrained distances
 C51B-C52B = C51B-C54B = C51B-C53B
 1.5 with sigma of 0.02
 Cl6-C66 = Cl5-C66
 1.75 with sigma of 0.02
3. Uiso/Uaniso restraints and constraints
C22 \\sim C23 \\sim C24 \\sim C22B \\sim C23B \\sim C24B: within 1.7A with
sigma of 0.01 and sigma for terminal atoms of 0.02
F13 \\sim F14 \\sim F15 \\sim F16 \\sim F13B \\sim F14B \\sim F15B \\sim F16B:
within 1.7A with sigma of 0.01 and sigma for terminal atoms of 0.02
C51 \\sim C52 \\sim C53 \\sim C54 \\sim C51B \\sim C52B \\sim C53B \\sim C54B:
within 1.7A with sigma of 0.01 and sigma for terminal atoms of 0.01
Uanis(Cl6) \\sim Ueq, Uanis(C66) \\sim Ueq, Uanis(Cl5) \\sim Ueq: with sigma of
0.01 and sigma for terminal atoms of 0.02
4. Others
 Sof(C22B)=Sof(H22D)=Sof(H22E)=Sof(H22F)=Sof(C23B)=Sof(H23D)=Sof(H23E)=
 Sof(H23F)=Sof(C24B)=Sof(H24D)=Sof(H24E)=Sof(H24F)=1-FVAR(1)
 Sof(C22)=Sof(H22A)=Sof(H22B)=Sof(H22C)=Sof(C23)=Sof(H23A)=Sof(H23B)=Sof(H23C)=
 Sof(C24)=Sof(H24A)=Sof(H24B)=Sof(H24C)=FVAR(1)
 Sof(F13B)=Sof(F14B)=Sof(F15B)=Sof(F16B)=1-FVAR(2)
 Sof(F13)=Sof(F14)=Sof(F15)=Sof(F16)=FVAR(2)
 Sof(Cl5)=Sof(Cl6)=Sof(C66)=Sof(H66A)=Sof(H66B)=1-FVAR(3)
 Sof(O61)=Sof(C61)=Sof(H61A)=Sof(H61B)=Sof(C62)=Sof(H62A)=Sof(H62B)=Sof(H62C)=
 Sof(C63)=Sof(H63A)=Sof(H63B)=Sof(C64)=Sof(H64A)=Sof(H64B)=Sof(H64C)=FVAR(3)
 Sof(C51B)=Sof(C52B)=Sof(H52D)=Sof(H52E)=Sof(H52F)=Sof(C53B)=Sof(H53D)=
 Sof(H53E)=Sof(H53F)=Sof(C54B)=Sof(H54D)=Sof(H54E)=Sof(H54F)=1-FVAR(4)
 Sof(C51)=Sof(C52)=Sof(H52A)=Sof(H52B)=Sof(H52C)=Sof(C53)=Sof(H53A)=Sof(H53B)=
 Sof(H53C)=Sof(C54)=Sof(H54A)=Sof(H54B)=Sof(H54C)=FVAR(4)
5.a Secondary CH2 refined with riding coordinates:
 C61(H61A,H61B), C63(H63A,H63B), C65(H65A,H65B), C66(H66A,H66B)
5.b Me refined with riding coordinates:
 C52B(H52D,H52E,H52F), C53B(H53D,H53E,H53F), C54B(H54D,H54E,H54F)
5.c Aromatic/amide H refined with riding coordinates:
 C43(H43), C45(H45), C13(H13), C15(H15)
5.d Idealised Me refined as rotating group:
 C34(H34A,H34B,H34C), C35(H35A,H35B,H35C), C36(H36A,H36B,H36C), C37(H37A,H37B,
 H37C), C38(H38A,H38B,H38C), C39(H39A,H39B,H39C), C48(H48A,H48B,H48C), C49(H49A,
 H49B,H49C), C50(H50A,H50B,H50C), C56(H56A,H56B,H56C), C57(H57A,H57B,H57C),
 C58(H58A,H58B,H58C), C52(H52A,H52B,H52C), C53(H53A,H53B,H53C), C54(H54A,H54B,
 H54C), C4(H4A,H4B,H4C), C5(H5A,H5B,H5C), C6(H6A,H6B,H6C), C7(H7A,H7B,H7C),
 C8(H8A,H8B,H8C), C9(H9A,H9B,H9C), C18(H18A,H18B,H18C), C19(H19A,H19B,H19C),
 C20(H20A,H20B,H20C), C26(H26A,H26B,H26C), C27(H27A,H27B,H27C), C28(H28A,H28B,
 H28C), C22(H22A,H22B,H22C), C23(H23A,H23B,H23C), C24(H24A,H24B,H24C),
 C22B(H22D,H22E,H22F), C23B(H23D,H23E,H23F), C24B(H24D,H24E,H24F), C62(H62A,
 H62B,H62C), C64(H64A,H64B,H64C)
;
_olex2_submission_special_instructions 'No special instructions were received'
_oxdiff_exptl_absorpt_empirical_details
;
Empirical correction (ABSPACK) includes:
- Absorption correction using spherical harmonics
- Frame scaling
;
_oxdiff_exptl_absorpt_empirical_full_max 1.087
_oxdiff_exptl_absorpt_empirical_full_min 0.906

loop_
_space_group_symop_operation_xyz
'x, y, z'
'-x, -y, -z'

loop_
_atom_site_label
_atom_site_type_symbol
_atom_site_fract_x
_atom_site_fract_y
_atom_site_fract_z
_atom_site_U_iso_or_equiv
_atom_site_adp_type
_atom_site_occupancy
_atom_site_site_symmetry_order
_atom_site_calc_flag
_atom_site_refinement_flags_posn
_atom_site_refinement_flags_adp
_atom_site_refinement_flags_occupancy
_atom_site_disorder_assembly
_atom_site_disorder_group
Cl2 Cl 0.25585(17) 0.48374(8) 0.75194(7) 0.0395(4) Uani 1 1 d . . . . .
O31 O 0.1302(3) 0.62526(19) 0.78416(15) 0.0232(7) Uani 1 1 d . . . . .
O32 O 0.2398(4) 0.7227(2) 0.79284(17) 0.0284(8) Uani 1 1 d . . . . .
N31 N 0.1115(5) 0.6464(2) 0.9232(2) 0.0276(9) Uani 1 1 d . . . . .
N32 N 0.3564(5) 0.6139(3) 0.9151(2) 0.0293(10) Uani 1 1 d . . . . .
N33 N 0.3097(5) 0.4602(2) 0.8742(2) 0.0304(10) Uani 1 1 d . . . . .
C31 C 0.2266(5) 0.6156(3) 0.8932(2) 0.0241(10) Uani 1 1 d . . . . .
C32 C 0.2111(5) 0.5830(3) 0.8345(2) 0.0238(10) Uani 1 1 d . . . . .
C33 C 0.2605(5) 0.5123(3) 0.8270(2) 0.0258(11) Uani 1 1 d . . . . .
C34 C -0.0269(6) 0.6208(3) 0.9210(3) 0.0342(12) Uani 1 1 d . . . . .
H34A H -0.047736 0.595777 0.961823 0.051 Uiso 1 1 calc GR . . . .
H34B H -0.023196 0.587844 0.889041 0.051 Uiso 1 1 calc GR . . . .
H34C H -0.099702 0.661991 0.910810 0.051 Uiso 1 1 calc GR . . . .
C35 C 0.1123(7) 0.7038(3) 0.9649(3) 0.0411(14) Uani 1 1 d . . . . .
H35A H 0.112898 0.682577 1.008639 0.062 Uiso 1 1 calc GR . . . .
H35B H 0.029048 0.739828 0.957599 0.062 Uiso 1 1 calc GR . . . .
H35C H 0.195577 0.726527 0.955964 0.062 Uiso 1 1 calc GR . . . .
C36 C 0.3860(7) 0.6122(3) 0.9831(3) 0.0363(13) Uani 1 1 d . . . . .
H36A H 0.413166 0.657965 0.990757 0.054 Uiso 1 1 calc GR . . . .
H36B H 0.461856 0.573078 0.995160 0.054 Uiso 1 1 calc GR . . . .
H36C H 0.302322 0.604469 1.007910 0.054 Uiso 1 1 calc GR . . . .
C37 C 0.4837(6) 0.6055(4) 0.8749(3) 0.0409(14) Uani 1 1 d . . . . .
H37A H 0.519670 0.554405 0.874629 0.061 Uiso 1 1 calc GR . . . .
H37B H 0.554462 0.629498 0.891454 0.061 Uiso 1 1 calc GR . . . .
H37C H 0.460982 0.627141 0.832273 0.061 Uiso 1 1 calc GR . . . .
C38 C 0.2397(6) 0.4557(3) 0.9370(3) 0.0369(13) Uani 1 1 d . . . . .
H38A H 0.148181 0.485934 0.934537 0.055 Uiso 1 1 calc GR . . . .
H38B H 0.296739 0.472464 0.967199 0.055 Uiso 1 1 calc GR . . . .
H38C H 0.228143 0.405878 0.950526 0.055 Uiso 1 1 calc GR . . . .
C39 C 0.4049(7) 0.3935(4) 0.8613(3) 0.0451(15) Uani 1 1 d . . . . .
H39A H 0.462080 0.404044 0.824047 0.068 Uiso 1 1 calc GR . . . .
H39B H 0.349668 0.356394 0.854114 0.068 Uiso 1 1 calc GR . . . .
H39C H 0.465356 0.376546 0.897117 0.068 Uiso 1 1 calc GR . . . .
C40 C 0.1650(5) 0.6929(3) 0.7636(2) 0.0249(10) Uani 1 1 d . . . . .
C41 C 0.0946(5) 0.7235(3) 0.7012(2) 0.0238(10) Uani 1 1 d . . . . .
C42 C 0.1762(6) 0.7173(3) 0.6440(2) 0.0284(11) Uani 1 1 d . . . . .
C43 C 0.1095(6) 0.7488(4) 0.5868(3) 0.0379(13) Uani 1 1 d . . . . .
H43 H 0.161090 0.745074 0.548860 0.045 Uiso 1 1 calc R . . . .
C44 C -0.0277(6) 0.7845(3) 0.5840(3) 0.0350(13) Uani 1 1 d . . . . .
C45 C -0.1039(6) 0.7894(3) 0.6408(3) 0.0317(12) Uani 1 1 d . . . . .
H45 H -0.197115 0.813502 0.639368 0.038 Uiso 1 1 calc R . . . .
C46 C -0.0474(5) 0.7599(3) 0.6998(2) 0.0256(10) Uani 1 1 d . . . . .
C47 C 0.3292(6) 0.6749(3) 0.6349(3) 0.0350(13) Uani 1 1 d . . . . .
C48 C 0.4194(7) 0.7217(4) 0.5908(4) 0.0550(19) Uani 1 1 d . . . . .
H48A H 0.510780 0.693589 0.583698 0.082 Uiso 1 1 calc GR . . . .
H48B H 0.431204 0.764405 0.610249 0.082 Uiso 1 1 calc GR . . . .
H48C H 0.372499 0.736327 0.550746 0.082 Uiso 1 1 calc GR . . . .
C49 C 0.3113(8) 0.6075(4) 0.6030(3) 0.0533(18) Uani 1 1 d . . . . .
H49A H 0.249691 0.579414 0.628784 0.080 Uiso 1 1 calc GR . . . .
H49B H 0.402290 0.577954 0.598406 0.080 Uiso 1 1 calc GR . . . .
H49C H 0.270500 0.622670 0.561718 0.080 Uiso 1 1 calc GR . . . .
C50 C 0.4164(6) 0.6496(4) 0.6954(3) 0.0407(14) Uani 1 1 d . . . . .
H50A H 0.427028 0.691345 0.716572 0.061 Uiso 1 1 calc GR . . . .
H50B H 0.508471 0.625000 0.684155 0.061 Uiso 1 1 calc GR . . . .
H50C H 0.368410 0.616606 0.723483 0.061 Uiso 1 1 calc GR . . . .
C55 C -0.1485(5) 0.7668(3) 0.7586(2) 0.0281(11) Uani 1 1 d . . . . .
C56 C -0.2067(6) 0.6937(4) 0.7762(3) 0.0391(14) Uani 1 1 d . . . . .
H56A H -0.128778 0.654504 0.784057 0.059 Uiso 1 1 calc GR . . . .
H56B H -0.261699 0.684480 0.741611 0.059 Uiso 1 1 calc GR . . . .
H56C H -0.265565 0.696920 0.813830 0.059 Uiso 1 1 calc GR . . . .
C57 C -0.2787(7) 0.8266(4) 0.7442(3) 0.0451(15) Uani 1 1 d . . . . .
H57A H -0.331304 0.814401 0.710040 0.068 Uiso 1 1 calc GR . . . .
H57B H -0.247403 0.872914 0.732076 0.068 Uiso 1 1 calc GR . . . .
H57C H -0.338466 0.829632 0.781617 0.068 Uiso 1 1 calc GR . . . .
C58 C -0.0783(6) 0.7887(3) 0.8156(3) 0.0340(12) Uani 1 1 d . . . . .
H58A H -0.036364 0.831891 0.802775 0.051 Uiso 1 1 calc GR . . . .
H58B H -0.005857 0.749531 0.831617 0.051 Uiso 1 1 calc GR . . . .
H58C H -0.148347 0.798464 0.848511 0.051 Uiso 1 1 calc GR . . . .
C51 C -0.1016(14) 0.8145(7) 0.5211(7) 0.052(2) Uani 0.764(10) 1 d . U P A 1
C52 C -0.2066(12) 0.7655(6) 0.5076(5) 0.064(3) Uani 0.764(10) 1 d . U P A 1
H52A H -0.253289 0.784277 0.468138 0.096 Uiso 0.764(10) 1 calc GR . P A 1
H52B H -0.275994 0.764279 0.541562 0.096 Uiso 0.764(10) 1 calc GR . P A 1
H52C H -0.157431 0.716924 0.504482 0.096 Uiso 0.764(10) 1 calc GR . P A 1
C53 C -0.1824(14) 0.8917(7) 0.5266(5) 0.066(2) Uani 0.764(10) 1 d . U P A 1
H53A H -0.118763 0.921755 0.540383 0.098 Uiso 0.764(10) 1 calc GR . P A 1
H53B H -0.258858 0.888815 0.557089 0.098 Uiso 0.764(10) 1 calc GR . P A 1
H53C H -0.219988 0.912702 0.485827 0.098 Uiso 0.764(10) 1 calc GR . P A 1
C54 C 0.0014(12) 0.8195(8) 0.4657(5) 0.068(3) Uani 0.764(10) 1 d . U P A 1
H54A H 0.044476 0.771125 0.457804 0.102 Uiso 0.764(10) 1 calc GR . P A 1
H54B H 0.073707 0.846886 0.475498 0.102 Uiso 0.764(10) 1 calc GR . P A 1
H54C H -0.048326 0.843705 0.428425 0.102 Uiso 0.764(10) 1 calc GR . P A 1
C51B C -0.092(4) 0.828(2) 0.519(2) 0.060(3) Uani 0.236(10) 1 d D U P A 2
C52B C -0.027(4) 0.899(2) 0.5042(17) 0.070(4) Uani 0.236(10) 1 d D U P A 2
H52D H 0.074448 0.886566 0.499499 0.104 Uiso 0.236(10) 1 calc R . P A 2
H52E H -0.065496 0.925263 0.465434 0.104 Uiso 0.236(10) 1 calc R . P A 2
H52F H -0.048467 0.928257 0.538609 0.104 Uiso 0.236(10) 1 calc R . P A 2
C53B C -0.246(4) 0.859(2) 0.5242(16) 0.060(4) Uani 0.236(10) 1 d D U P A 2
H53D H -0.259590 0.889471 0.558409 0.090 Uiso 0.236(10) 1 calc R . P A 2
H53E H -0.275857 0.888078 0.484963 0.090 Uiso 0.236(10) 1 calc R . P A 2
H53F H -0.300624 0.819954 0.532708 0.090 Uiso 0.236(10) 1 calc R . P A 2
C54B C -0.044(4) 0.779(2) 0.4682(15) 0.063(4) Uani 0.236(10) 1 d D U P A 2
H54D H 0.056774 0.763169 0.470649 0.095 Uiso 0.236(10) 1 calc R . P A 2
H54E H -0.091634 0.736461 0.474662 0.095 Uiso 0.236(10) 1 calc R . P A 2
H54F H -0.066868 0.804585 0.426917 0.095 Uiso 0.236(10) 1 calc R . P A 2
Cl1 Cl -0.1003(2) -0.04500(14) 0.94402(10) 0.0789(8) Uani 1 1 d . . . . .
O1 O 0.0839(4) 0.0824(2) 0.81382(17) 0.0318(9) Uani 1 1 d . . . . .
O2 O -0.0485(4) 0.0762(2) 0.72912(19) 0.0355(9) Uani 1 1 d . . . . .
N1 N -0.1862(6) 0.1657(3) 0.8588(2) 0.0465(14) Uani 1 1 d . . . . .
N2 N -0.2750(5) 0.0605(3) 0.8435(3) 0.0389(12) Uani 1 1 d . . . . .
N3 N 0.1608(7) -0.0331(4) 0.9092(4) 0.084(3) Uani 1 1 d . . . . .
C1 C -0.1660(7) 0.0945(3) 0.8517(3) 0.0366(13) Uani 1 1 d . . . . .
C2 C -0.0215(6) 0.0537(3) 0.8542(3) 0.0356(13) Uani 1 1 d . . . . .
C3 C 0.0256(8) -0.0040(4) 0.8970(3) 0.057(2) Uani 1 1 d . . . . .
C4 C -0.0865(11) 0.1973(5) 0.8957(4) 0.072(3) Uani 1 1 d . . . . .
H4A H -0.001872 0.162406 0.903793 0.109 Uiso 1 1 calc GR . . . .
H4B H -0.130565 0.209170 0.935495 0.109 Uiso 1 1 calc GR . . . .
H4C H -0.062408 0.240984 0.871801 0.109 Uiso 1 1 calc GR . . . .
C5 C -0.3052(9) 0.2174(4) 0.8323(5) 0.067(2) Uani 1 1 d . . . . .
H5A H -0.377115 0.225512 0.864692 0.101 Uiso 1 1 calc GR . . . .
H5B H -0.343682 0.198022 0.797631 0.101 Uiso 1 1 calc GR . . . .
H5C H -0.273642 0.262935 0.816974 0.101 Uiso 1 1 calc GR . . . .
C6 C -0.4149(8) 0.0816(5) 0.8737(5) 0.075(3) Uani 1 1 d . . . . .
H6A H -0.409529 0.120181 0.899595 0.112 Uiso 1 1 calc GR . . . .
H6B H -0.441613 0.040033 0.899921 0.112 Uiso 1 1 calc GR . . . .
H6C H -0.484441 0.098352 0.841294 0.112 Uiso 1 1 calc GR . . . .
C7 C -0.2651(6) -0.0059(3) 0.8134(3) 0.0392(14) Uani 1 1 d . . . . .
H7A H -0.283018 -0.045440 0.844538 0.059 Uiso 1 1 calc GR . . . .
H7B H -0.171658 -0.017179 0.795301 0.059 Uiso 1 1 calc GR . . . .
H7C H -0.334170 0.000794 0.780305 0.059 Uiso 1 1 calc GR . . . .
C8 C 0.2037(11) -0.1111(7) 0.9302(7) 0.137(7) Uani 1 1 d . . . . .
H8A H 0.190922 -0.119886 0.975531 0.205 Uiso 1 1 calc GR . . . .
H8B H 0.301812 -0.125287 0.919117 0.205 Uiso 1 1 calc GR . . . .
H8C H 0.146358 -0.139288 0.909556 0.205 Uiso 1 1 calc GR . . . .
C9 C 0.2746(10) 0.0129(7) 0.9037(5) 0.103(5) Uani 1 1 d . . . . .
H9A H 0.323090 0.009092 0.863364 0.155 Uiso 1 1 calc GR . . . .
H9B H 0.340797 -0.003495 0.937551 0.155 Uiso 1 1 calc GR . . . .
H9C H 0.233875 0.062999 0.906576 0.155 Uiso 1 1 calc GR . . . .
C10 C 0.0631(6) 0.0849(3) 0.7493(3) 0.0292(11) Uani 1 1 d . . . . .
C11 C 0.1946(6) 0.0959(3) 0.7115(3) 0.0308(12) Uani 1 1 d . . . . .
C12 C 0.2728(6) 0.0339(3) 0.6854(3) 0.0396(14) Uani 1 1 d . . . . .
C13 C 0.3965(6) 0.0448(3) 0.6512(3) 0.0444(16) Uani 1 1 d . . . . .
H13 H 0.448743 0.005284 0.633591 0.053 Uiso 1 1 calc R . . . .
C14 C 0.4455(6) 0.1109(3) 0.6422(3) 0.0400(14) Uani 1 1 d . . . . .
C15 C 0.3654(6) 0.1695(3) 0.6665(3) 0.0347(13) Uani 1 1 d . . . . .
H15 H 0.397196 0.214582 0.659752 0.042 Uiso 1 1 calc R . . . .
C16 C 0.2392(6) 0.1651(3) 0.7006(3) 0.0297(11) Uani 1 1 d . . . . .
C17 C 0.2306(7) -0.0436(3) 0.6919(4) 0.056(2) Uani 1 1 d . . . . .
C18 C 0.1090(10) -0.0426(5) 0.6454(5) 0.075(3) Uani 1 1 d . . . . .
H18A H 0.026877 -0.010279 0.658021 0.113 Uiso 1 1 calc GR . . . .
H18B H 0.086143 -0.091139 0.646188 0.113 Uiso 1 1 calc GR . . . .
H18C H 0.138206 -0.025719 0.603036 0.113 Uiso 1 1 calc GR . . . .
C19 C 0.1905(9) -0.0715(4) 0.7591(5) 0.077(3) Uani 1 1 d . . . . .
H19A H 0.201261 -0.124049 0.763434 0.115 Uiso 1 1 calc GR . . . .
H19B H 0.093564 -0.051884 0.767933 0.115 Uiso 1 1 calc GR . . . .
H19C H 0.251372 -0.056436 0.788689 0.115 Uiso 1 1 calc GR . . . .
C20 C 0.3526(11) -0.1013(5) 0.6733(7) 0.101(4) Uani 1 1 d . . . . .
H20A H 0.321176 -0.148218 0.676712 0.152 Uiso 1 1 calc GR . . . .
H20B H 0.430846 -0.103669 0.701287 0.152 Uiso 1 1 calc GR . . . .
H20C H 0.382393 -0.088349 0.630135 0.152 Uiso 1 1 calc GR . . . .
C21 C 0.5876(7) 0.1177(4) 0.6046(4) 0.057(2) Uani 1 1 d . . . . .
C25 C 0.1603(7) 0.2359(3) 0.7247(3) 0.0391(14) Uani 1 1 d . . . . .
C26 C 0.1888(9) 0.3048(4) 0.6800(4) 0.062(2) Uani 1 1 d . . . . .
H26A H 0.280715 0.316087 0.688722 0.093 Uiso 1 1 calc GR . . . .
H26B H 0.117382 0.345569 0.687466 0.093 Uiso 1 1 calc GR . . . .
H26C H 0.186009 0.295454 0.636407 0.093 Uiso 1 1 calc GR . . . .
C27 C -0.0024(6) 0.2404(3) 0.7260(3) 0.0409(14) Uani 1 1 d . . . . .
H27A H -0.029652 0.205222 0.759235 0.061 Uiso 1 1 calc GR . . . .
H27B H -0.033154 0.230027 0.685688 0.061 Uiso 1 1 calc GR . . . .
H27C H -0.045707 0.288702 0.733970 0.061 Uiso 1 1 calc GR . . . .
C28 C 0.2159(9) 0.2409(5) 0.7915(4) 0.062(2) Uani 1 1 d . . . . .
H28A H 0.315903 0.243162 0.788725 0.093 Uiso 1 1 calc GR . . . .
H28B H 0.199611 0.198523 0.819628 0.093 Uiso 1 1 calc GR . . . .
H28C H 0.166873 0.284207 0.807794 0.093 Uiso 1 1 calc GR . . . .
C22 C 0.7080(14) 0.0595(11) 0.6341(9) 0.074(5) Uani 0.646(12) 1 d . U P B 1
H22A H 0.672259 0.014302 0.646217 0.112 Uiso 0.646(12) 1 calc GR . P B 1
H22B H 0.743117 0.076056 0.670995 0.112 Uiso 0.646(12) 1 calc GR . P B 1
H22C H 0.783753 0.051794 0.603294 0.112 Uiso 0.646(12) 1 calc GR . P B 1
C23 C 0.5743(11) 0.0946(7) 0.5330(5) 0.051(3) Uani 0.646(12) 1 d . U P B 1
H23A H 0.492692 0.123857 0.512638 0.076 Uiso 0.646(12) 1 calc GR . P B 1
H23B H 0.564303 0.043789 0.535780 0.076 Uiso 0.646(12) 1 calc GR . P B 1
H23C H 0.658240 0.102636 0.508485 0.076 Uiso 0.646(12) 1 calc GR . P B 1
C24 C 0.6200(16) 0.1924(8) 0.5943(8) 0.073(4) Uani 0.646(12) 1 d . U P B 1
H24A H 0.622693 0.211086 0.634649 0.109 Uiso 0.646(12) 1 calc GR . P B 1
H24B H 0.547901 0.222776 0.568442 0.109 Uiso 0.646(12) 1 calc GR . P B 1
H24C H 0.710586 0.192310 0.573066 0.109 Uiso 0.646(12) 1 calc GR . P B 1
C22B C 0.672(3) 0.0506(19) 0.6007(18) 0.081(8) Uani 0.354(12) 1 d . U P B 2
H22D H 0.636897 0.026758 0.567855 0.121 Uiso 0.354(12) 1 calc GR . P B 2
H22E H 0.668421 0.020607 0.640830 0.121 Uiso 0.354(12) 1 calc GR . P B 2
H22F H 0.767774 0.057804 0.590846 0.121 Uiso 0.354(12) 1 calc GR . P B 2
C23B C 0.6817(17) 0.1590(12) 0.6593(9) 0.050(5) Uani 0.354(12) 1 d . U P B 2
H23D H 0.709517 0.124075 0.695482 0.075 Uiso 0.354(12) 1 calc GR . P B 2
H23E H 0.621111 0.200695 0.673168 0.075 Uiso 0.354(12) 1 calc GR . P B 2
H23F H 0.764677 0.174500 0.638393 0.075 Uiso 0.354(12) 1 calc GR . P B 2
C24B C 0.559(2) 0.1756(16) 0.5540(11) 0.066(5) Uani 0.354(12) 1 d . U P B 2
H24D H 0.496064 0.215736 0.569348 0.100 Uiso 0.354(12) 1 calc GR . P B 2
H24E H 0.514143 0.158320 0.519809 0.100 Uiso 0.354(12) 1 calc GR . P B 2
H24F H 0.645786 0.191659 0.538879 0.100 Uiso 0.354(12) 1 calc GR . P B 2
O61 O -0.2270(7) 0.5704(3) 0.5589(3) 0.0593(16) Uani 0.882(7) 1 d . . P C 1
C61 C -0.2175(14) 0.5602(7) 0.4914(5) 0.083(3) Uani 0.882(7) 1 d . . P C 1
H61A H -0.156141 0.592284 0.469375 0.100 Uiso 0.882(7) 1 calc R . P C 1
H61B H -0.176634 0.510049 0.486478 0.100 Uiso 0.882(7) 1 calc R . P C 1
C62 C -0.3585(14) 0.5767(7) 0.4638(5) 0.087(4) Uani 0.882(7) 1 d . . P C 1
H62A H -0.415697 0.541402 0.482444 0.131 Uiso 0.882(7) 1 calc GR . P C 1
H62B H -0.350574 0.574759 0.418596 0.131 Uiso 0.882(7) 1 calc GR . P C 1
H62C H -0.401998 0.624852 0.472199 0.131 Uiso 0.882(7) 1 calc GR . P C 1
C63 C -0.0950(12) 0.5594(8) 0.5882(6) 0.087(4) Uani 0.882(7) 1 d . . P C 1
H63A H -0.034951 0.591153 0.564766 0.105 Uiso 0.882(7) 1 calc R . P C 1
H63B H -0.050522 0.509179 0.585738 0.105 Uiso 0.882(7) 1 calc R . P C 1
C64 C -0.1024(13) 0.5732(7) 0.6538(5) 0.080(3) Uani 0.882(7) 1 d . . P C 1
H64A H -0.163855 0.543053 0.677242 0.119 Uiso 0.882(7) 1 calc GR . P C 1
H64B H -0.139174 0.623867 0.656518 0.119 Uiso 0.882(7) 1 calc GR . P C 1
H64C H -0.009055 0.562023 0.671597 0.119 Uiso 0.882(7) 1 calc GR . P C 1
P2 P 0.38177(16) 0.19811(8) 1.01092(7) 0.0345(4) Uani 1 1 d . . . . .
F11 F 0.2228(5) 0.1879(3) 1.0277(3) 0.0773(15) Uani 1 1 d . . . . .
F12 F 0.5425(4) 0.2087(3) 0.9933(3) 0.0735(13) Uani 1 1 d . . . . .
F13 F 0.3520(6) 0.2045(5) 0.9381(3) 0.084(2) Uani 0.881(7) 1 d . U P D 1
F14 F 0.4310(6) 0.1125(3) 1.0099(3) 0.0765(18) Uani 0.881(7) 1 d . U P D 1
F15 F 0.4171(7) 0.1907(5) 1.0839(2) 0.090(2) Uani 0.881(7) 1 d . U P D 1
F16 F 0.3373(6) 0.2844(3) 1.0108(4) 0.0686(18) Uani 0.881(7) 1 d . U P D 1
F13B F 0.345(5) 0.148(3) 0.963(2) 0.080(7) Uani 0.119(7) 1 d . U P D 2
F14B F 0.394(5) 0.141(3) 1.069(2) 0.080(7) Uani 0.119(7) 1 d . U P D 2
F15B F 0.355(5) 0.268(3) 1.046(3) 0.067(7) Uani 0.119(7) 1 d . U P D 2
F16B F 0.328(5) 0.259(3) 0.960(3) 0.081(7) Uani 0.119(7) 1 d . U P D 2
P1 P -0.15036(17) 0.43741(9) 0.84793(8) 0.0392(4) Uani 1 1 d . . . . .
F1 F -0.1214(6) 0.3994(3) 0.7848(2) 0.0750(14) Uani 1 1 d . . . . .
F2 F -0.1842(8) 0.4755(3) 0.9108(3) 0.109(3) Uani 1 1 d . . . . .
F3 F -0.0566(5) 0.4972(3) 0.8223(2) 0.0684(13) Uani 1 1 d . . . . .
F4 F -0.2859(5) 0.4850(3) 0.8149(3) 0.0991(19) Uani 1 1 d . . . . .
F5 F -0.2440(6) 0.3762(3) 0.8760(2) 0.0767(14) Uani 1 1 d . . . . .
F6 F -0.0164(6) 0.3873(4) 0.8800(3) 0.104(2) Uani 1 1 d . . . . .
Cl3 Cl 0.7810(3) 0.36587(15) 0.58688(12) 0.0903(8) Uani 1 1 d . . . . .
Cl4 Cl 0.5738(3) 0.36652(19) 0.69073(14) 0.0975(9) Uani 1 1 d . . . . .
C65 C 0.7002(11) 0.4132(5) 0.6502(4) 0.073(2) Uani 1 1 d . . . . .
H65A H 0.772590 0.418707 0.679708 0.088 Uiso 1 1 calc R . . . .
H65B H 0.655373 0.461712 0.633196 0.088 Uiso 1 1 calc R . . . .
Cl5 Cl -0.212(3) 0.5817(18) 0.6165(16) 0.120(11) Uani 0.118(7) 1 d D U P C 2
Cl6 Cl 0.046(3) 0.4831(16) 0.6152(14) 0.108(10) Uani 0.118(7) 1 d D U P C 2
C66 C -0.139(4) 0.491(3) 0.608(8) 0.15(5) Uani 0.118(7) 1 d D U P C 2
H66A H -0.162507 0.477863 0.567156 0.181 Uiso 0.118(7) 1 calc R . P C 2
H66B H -0.176648 0.457781 0.641378 0.181 Uiso 0.118(7) 1 calc R . P C 2

loop_
_atom_site_aniso_label
_atom_site_aniso_U_11
_atom_site_aniso_U_22
_atom_site_aniso_U_33
_atom_site_aniso_U_23
_atom_site_aniso_U_13
_atom_site_aniso_U_12
Cl2 0.0486(8) 0.0369(8) 0.0320(7) -0.0123(6) -0.0057(6) 0.0043(6)
O31 0.0219(17) 0.0260(18) 0.0206(16) 0.0014(13) -0.0033(13) -0.0027(14)
O32 0.0255(18) 0.033(2) 0.0289(19) -0.0058(15) -0.0024(15) -0.0072(15)
N31 0.025(2) 0.030(2) 0.027(2) -0.0064(18) 0.0010(17) -0.0002(18)
N32 0.024(2) 0.035(3) 0.029(2) -0.0012(19) -0.0038(18) -0.0049(19)
N33 0.033(2) 0.026(2) 0.031(2) -0.0050(18) -0.0011(19) 0.0028(19)
C31 0.027(3) 0.020(2) 0.025(2) -0.0002(19) 0.000(2) -0.006(2)
C32 0.016(2) 0.031(3) 0.023(2) -0.001(2) -0.0023(18) -0.001(2)
C33 0.020(2) 0.031(3) 0.025(2) -0.004(2) -0.0004(19) 0.000(2)
C34 0.027(3) 0.039(3) 0.034(3) 0.002(2) 0.004(2) -0.005(2)
C35 0.051(4) 0.040(3) 0.032(3) -0.013(3) -0.006(3) 0.003(3)
C36 0.043(3) 0.040(3) 0.028(3) -0.004(2) -0.013(2) -0.007(3)
C37 0.023(3) 0.057(4) 0.043(3) -0.005(3) -0.004(2) -0.009(3)
C38 0.036(3) 0.039(3) 0.032(3) 0.000(2) 0.001(2) 0.001(3)
C39 0.046(4) 0.039(3) 0.043(3) -0.005(3) -0.007(3) 0.019(3)
C40 0.022(2) 0.027(3) 0.025(2) -0.005(2) 0.003(2) 0.001(2)
C41 0.024(2) 0.023(3) 0.024(2) 0.0005(19) -0.0032(19) -0.004(2)
C42 0.028(3) 0.035(3) 0.023(2) -0.002(2) 0.001(2) -0.006(2)
C43 0.039(3) 0.050(4) 0.024(3) -0.003(2) 0.007(2) -0.007(3)
C44 0.032(3) 0.045(3) 0.028(3) 0.001(2) -0.007(2) -0.007(2)
C45 0.026(3) 0.037(3) 0.030(3) 0.004(2) -0.004(2) -0.004(2)
C46 0.026(3) 0.027(3) 0.025(2) -0.003(2) 0.002(2) -0.008(2)
C47 0.025(3) 0.044(3) 0.032(3) -0.003(2) 0.006(2) 0.004(2)
C48 0.035(3) 0.070(5) 0.053(4) 0.004(3) 0.017(3) 0.000(3)
C49 0.061(4) 0.053(4) 0.043(4) -0.015(3) 0.006(3) 0.006(3)
C50 0.022(3) 0.051(4) 0.046(3) -0.007(3) 0.008(2) 0.003(3)
C55 0.022(2) 0.030(3) 0.030(3) 0.001(2) 0.000(2) 0.000(2)
C56 0.030(3) 0.047(4) 0.040(3) 0.001(3) 0.003(2) -0.012(3)
C57 0.033(3) 0.058(4) 0.037(3) -0.006(3) 0.001(3) 0.011(3)
C58 0.030(3) 0.035(3) 0.036(3) -0.006(2) 0.007(2) -0.004(2)
C51 0.051(4) 0.070(5) 0.032(3) 0.010(4) -0.011(3) -0.007(4)
C52 0.070(6) 0.074(6) 0.051(5) 0.004(4) -0.031(4) -0.021(5)
C53 0.075(5) 0.069(5) 0.047(4) 0.008(4) -0.017(4) 0.000(4)
C54 0.060(5) 0.096(6) 0.040(4) 0.017(4) -0.006(4) -0.002(5)
C51B 0.060(5) 0.077(6) 0.039(5) 0.012(5) -0.014(5) -0.003(5)
C52B 0.074(8) 0.077(8) 0.051(7) 0.012(7) -0.020(7) 0.001(8)
C53B 0.060(7) 0.075(7) 0.040(6) 0.012(6) -0.013(6) -0.008(6)
C54B 0.063(7) 0.081(7) 0.040(6) 0.012(6) -0.013(6) -0.005(6)
Cl1 0.0746(13) 0.1064(17) 0.0597(11) 0.0459(11) -0.0200(10) -0.0629(13)
O1 0.0299(19) 0.038(2) 0.0296(19) 0.0076(16) -0.0076(15) -0.0169(16)
O2 0.0218(19) 0.049(2) 0.037(2) -0.0033(18) -0.0022(16) -0.0076(17)
N1 0.067(4) 0.041(3) 0.036(3) -0.012(2) 0.017(3) -0.021(3)
N2 0.027(2) 0.042(3) 0.049(3) -0.011(2) 0.012(2) -0.008(2)
N3 0.045(4) 0.090(5) 0.110(6) 0.070(5) -0.039(4) -0.040(4)
C1 0.046(3) 0.042(3) 0.025(3) -0.007(2) 0.011(2) -0.016(3)
C2 0.037(3) 0.040(3) 0.031(3) 0.011(2) -0.005(2) -0.022(3)
C3 0.051(4) 0.075(5) 0.048(4) 0.031(4) -0.022(3) -0.041(4)
C4 0.124(8) 0.063(5) 0.048(4) -0.028(4) 0.026(5) -0.058(5)
C5 0.063(5) 0.043(4) 0.091(6) -0.014(4) 0.034(4) 0.004(4)
C6 0.039(4) 0.074(6) 0.114(7) -0.030(5) 0.042(4) -0.013(4)
C7 0.027(3) 0.044(4) 0.050(4) -0.013(3) 0.003(3) -0.013(3)
C8 0.070(6) 0.117(9) 0.199(14) 0.120(10) -0.045(8) -0.031(6)
C9 0.059(5) 0.156(10) 0.093(7) 0.077(7) -0.053(5) -0.070(6)
C10 0.026(3) 0.023(3) 0.037(3) 0.001(2) 0.001(2) -0.003(2)
C11 0.025(3) 0.029(3) 0.037(3) 0.002(2) 0.000(2) -0.004(2)
C12 0.024(3) 0.030(3) 0.062(4) -0.001(3) 0.008(3) -0.002(2)
C13 0.025(3) 0.033(3) 0.071(4) -0.001(3) 0.012(3) 0.001(2)
C14 0.021(3) 0.041(3) 0.055(4) 0.007(3) 0.006(2) -0.004(2)
C15 0.031(3) 0.034(3) 0.040(3) 0.006(2) 0.001(2) -0.015(2)
C16 0.026(3) 0.026(3) 0.037(3) 0.003(2) -0.005(2) -0.006(2)
C17 0.040(4) 0.025(3) 0.102(6) -0.009(3) 0.023(4) -0.006(3)
C18 0.068(5) 0.059(5) 0.106(7) -0.033(5) 0.019(5) -0.020(4)
C19 0.056(5) 0.035(4) 0.133(8) 0.014(4) 0.020(5) -0.010(3)
C20 0.070(6) 0.043(5) 0.184(12) -0.003(6) 0.048(7) -0.004(4)
C21 0.029(3) 0.055(4) 0.082(5) 0.016(4) 0.013(3) -0.009(3)
C25 0.042(3) 0.030(3) 0.046(3) -0.004(3) 0.007(3) -0.010(3)
C26 0.076(5) 0.029(3) 0.081(5) -0.004(3) 0.030(4) -0.013(3)
C27 0.037(3) 0.029(3) 0.053(4) -0.001(3) 0.013(3) -0.001(2)
C28 0.068(5) 0.058(5) 0.070(5) -0.029(4) 0.002(4) -0.024(4)
C22 0.020(6) 0.110(11) 0.082(12) 0.034(10) -0.013(6) -0.008(6)
C23 0.035(5) 0.078(8) 0.039(5) -0.003(5) 0.008(4) -0.010(5)
C24 0.065(8) 0.078(8) 0.081(9) -0.015(7) 0.035(7) -0.033(6)
C22B 0.040(14) 0.084(14) 0.11(2) 0.023(16) 0.037(13) -0.003(12)
C23B 0.018(7) 0.077(12) 0.053(10) 0.001(9) -0.001(7) -0.007(8)
C24B 0.042(9) 0.104(12) 0.055(10) 0.000(10) 0.018(8) -0.028(9)
O61 0.074(4) 0.054(4) 0.053(4) -0.008(3) -0.007(3) -0.018(3)
C61 0.106(9) 0.093(8) 0.056(6) -0.004(5) -0.006(6) -0.033(7)
C62 0.111(9) 0.090(8) 0.072(7) -0.022(6) -0.008(6) -0.037(7)
C63 0.066(7) 0.115(10) 0.079(7) 0.010(7) -0.002(6) -0.026(7)
C64 0.103(8) 0.085(7) 0.062(6) -0.013(5) -0.020(6) -0.045(7)
P2 0.0354(8) 0.0292(8) 0.0363(8) -0.0005(6) 0.0089(6) -0.0012(6)
F11 0.051(3) 0.062(3) 0.120(4) -0.011(3) 0.026(3) -0.016(2)
F12 0.040(2) 0.077(3) 0.100(4) -0.002(3) 0.012(2) -0.007(2)
F13 0.075(4) 0.122(6) 0.048(3) -0.011(3) -0.006(3) 0.012(4)
F14 0.083(4) 0.030(2) 0.111(5) -0.009(3) 0.019(3) 0.007(2)
F15 0.098(4) 0.124(6) 0.038(3) -0.011(3) -0.008(3) 0.017(4)
F16 0.061(3) 0.035(3) 0.103(6) -0.004(3) 0.013(4) 0.005(2)
F13B 0.082(13) 0.080(14) 0.075(13) -0.018(13) -0.002(12) -0.001(13)
F14B 0.089(13) 0.078(14) 0.063(13) 0.016(13) -0.014(12) -0.001(13)
F15B 0.066(13) 0.065(13) 0.074(14) -0.018(13) 0.008(13) -0.013(12)
F16B 0.084(13) 0.073(13) 0.071(13) 0.028(13) -0.005(13) 0.006(13)
P1 0.0362(8) 0.0378(9) 0.0472(9) -0.0162(7) 0.0073(7) -0.0103(7)
F1 0.088(3) 0.083(3) 0.061(3) -0.040(2) 0.009(2) -0.013(3)
F2 0.182(6) 0.100(4) 0.076(3) -0.057(3) 0.077(4) -0.092(4)
F3 0.079(3) 0.078(3) 0.060(3) -0.020(2) 0.023(2) -0.047(3)
F4 0.047(3) 0.090(4) 0.149(6) -0.010(4) -0.003(3) 0.021(3)
F5 0.095(4) 0.070(3) 0.080(3) -0.020(2) 0.014(3) -0.053(3)
F6 0.078(4) 0.104(4) 0.125(5) 0.015(4) -0.053(3) -0.005(3)
Cl3 0.116(2) 0.0788(16) 0.0714(15) -0.0053(12) 0.0120(14) -0.0063(14)
Cl4 0.0828(17) 0.131(2) 0.0879(17) -0.0381(16) 0.0108(14) -0.0289(16)
C65 0.106(7) 0.055(5) 0.060(5) -0.010(4) -0.027(5) -0.012(5)
Cl5 0.103(16) 0.125(17) 0.116(18) -0.017(13) -0.006(13) 0.034(13)
Cl6 0.104(15) 0.106(15) 0.113(15) -0.027(12) -0.050(12) 0.008(11)
C66 0.15(5) 0.15(5) 0.15(5) -0.016(12) -0.001(10) -0.024(13)

loop_
_atom_type_symbol
_atom_type_description
_atom_type_scat_dispersion_real
_atom_type_scat_dispersion_imag
_atom_type_scat_source
C C 0.0033 0.0016 'International Tables Vol C Tables 4.2.6.8 and 6.1.1.4'
H H 0.0000 0.0000 'International Tables Vol C Tables 4.2.6.8 and 6.1.1.4'
Cl Cl 0.1484 0.1585 'International Tables Vol C Tables 4.2.6.8 and 6.1.1.4'
F F 0.0171 0.0103 'International Tables Vol C Tables 4.2.6.8 and 6.1.1.4'
N N 0.0061 0.0033 'International Tables Vol C Tables 4.2.6.8 and 6.1.1.4'
O O 0.0106 0.0060 'International Tables Vol C Tables 4.2.6.8 and 6.1.1.4'
P P 0.1023 0.0942 'International Tables Vol C Tables 4.2.6.8 and 6.1.1.4'

loop_
_exptl_crystal_face_index_h
_exptl_crystal_face_index_k
_exptl_crystal_face_index_l
_exptl_crystal_face_perp_dist
0 0 -1 0.0295
-1 0 0 0.2682
1 0 0 0.2382
0 2 1 0.0650
-1 -1 -2 0.2184
0 1 0 0.0672
0 0 1 0.0205
0 -1 0 0.0872
0 -2 -1 0.0850

loop_
_geom_angle_atom_site_label_1
_geom_angle_atom_site_label_2
_geom_angle_atom_site_label_3
_geom_angle
C40 O31 C32 117.1(4)
C31 N31 C34 122.0(5)
C31 N31 C35 123.8(5)
C35 N31 C34 113.9(5)
C31 N32 C36 123.0(5)
C31 N32 C37 123.1(5)
C37 N32 C36 113.6(4)
C33 N33 C38 121.3(4)
C33 N33 C39 121.7(5)
C38 N33 C39 114.6(5)
N31 C31 C32 119.7(4)
N32 C31 N31 121.5(5)
N32 C31 C32 118.7(5)
O31 C32 C31 119.1(4)
C33 C32 O31 117.1(4)
C33 C32 C31 123.5(4)
N33 C33 Cl2 116.1(4)
N33 C33 C32 125.1(5)
C32 C33 Cl2 118.8(4)
N31 C34 H34A 109.5
N31 C34 H34B 109.5
N31 C34 H34C 109.5
H34A C34 H34B 109.5
H34A C34 H34C 109.5
H34B C34 H34C 109.5
N31 C35 H35A 109.5
N31 C35 H35B 109.5
N31 C35 H35C 109.5
H35A C35 H35B 109.5
H35A C35 H35C 109.5
H35B C35 H35C 109.5
N32 C36 H36A 109.5
N32 C36 H36B 109.5
N32 C36 H36C 109.5
H36A C36 H36B 109.5
H36A C36 H36C 109.5
H36B C36 H36C 109.5
N32 C37 H37A 109.5
N32 C37 H37B 109.5
N32 C37 H37C 109.5
H37A C37 H37B 109.5
H37A C37 H37C 109.5
H37B C37 H37C 109.5
N33 C38 H38A 109.5
N33 C38 H38B 109.5
N33 C38 H38C 109.5
H38A C38 H38B 109.5
H38A C38 H38C 109.5
H38B C38 H38C 109.5
N33 C39 H39A 109.5
N33 C39 H39B 109.5
N33 C39 H39C 109.5
H39A C39 H39B 109.5
H39A C39 H39C 109.5
H39B C39 H39C 109.5
O31 C40 C41 110.8(4)
O32 C40 O31 123.0(4)
O32 C40 C41 126.1(5)
C42 C41 C40 118.3(4)
C46 C41 C40 120.9(4)
C46 C41 C42 120.7(4)
C41 C42 C47 128.6(5)
C43 C42 C41 117.1(5)
C43 C42 C47 114.2(5)
C42 C43 H43 118.3
C44 C43 C42 123.4(5)
C44 C43 H43 118.3
C43 C44 C45 117.8(5)
C43 C44 C51 122.7(7)
C43 C44 C51B 121.2(13)
C45 C44 C51 119.3(7)
C45 C44 C51B 120.5(13)
C44 C45 H45 118.5
C44 C45 C46 123.0(5)
C46 C45 H45 118.5
C41 C46 C55 125.2(4)
C45 C46 C41 117.9(5)
C45 C46 C55 116.8(5)
C48 C47 C42 110.8(5)
C49 C47 C42 106.2(5)
C49 C47 C48 108.6(5)
C49 C47 C50 108.5(5)
C50 C47 C42 116.7(4)
C50 C47 C48 105.9(5)
C47 C48 H48A 109.5
C47 C48 H48B 109.5
C47 C48 H48C 109.5
H48A C48 H48B 109.5
H48A C48 H48C 109.5
H48B C48 H48C 109.5
C47 C49 H49A 109.5
C47 C49 H49B 109.5
C47 C49 H49C 109.5
H49A C49 H49B 109.5
H49A C49 H49C 109.5
H49B C49 H49C 109.5
C47 C50 H50A 109.5
C47 C50 H50B 109.5
C47 C50 H50C 109.5
H50A C50 H50B 109.5
H50A C50 H50C 109.5
H50B C50 H50C 109.5
C56 C55 C46 109.2(5)
C57 C55 C46 111.7(4)
C57 C55 C56 106.6(5)
C58 C55 C46 113.0(4)
C58 C55 C56 110.9(4)
C58 C55 C57 105.3(5)
C55 C56 H56A 109.5
C55 C56 H56B 109.5
C55 C56 H56C 109.5
H56A C56 H56B 109.5
H56A C56 H56C 109.5
H56B C56 H56C 109.5
C55 C57 H57A 109.5
C55 C57 H57B 109.5
C55 C57 H57C 109.5
H57A C57 H57B 109.5
H57A C57 H57C 109.5
H57B C57 H57C 109.5
C55 C58 H58A 109.5
C55 C58 H58B 109.5
C55 C58 H58C 109.5
H58A C58 H58B 109.5
H58A C58 H58C 109.5
H58B C58 H58C 109.5
C44 C51 C53 109.4(10)
C52 C51 C44 109.3(9)
C52 C51 C53 108.7(11)
C54 C51 C44 112.6(10)
C54 C51 C52 108.9(12)
C54 C51 C53 107.9(11)
C51 C52 H52A 109.5
C51 C52 H52B 109.5
C51 C52 H52C 109.5
H52A C52 H52B 109.5
H52A C52 H52C 109.5
H52B C52 H52C 109.5
C51 C53 H53A 109.5
C51 C53 H53B 109.5
C51 C53 H53C 109.5
H53A C53 H53B 109.5
H53A C53 H53C 109.5
H53B C53 H53C 109.5
C51 C54 H54A 109.5
C51 C54 H54B 109.5
C51 C54 H54C 109.5
H54A C54 H54B 109.5
H54A C54 H54C 109.5
H54B C54 H54C 109.5
C52B C51B C44 109(3)
C53B C51B C44 113(3)
C53B C51B C52B 100(3)
C53B C51B C54B 119(4)
C54B C51B C44 105(3)
C54B C51B C52B 109(4)
C51B C52B H52D 109.5
C51B C52B H52E 109.5
C51B C52B H52F 109.5
H52D C52B H52E 109.5
H52D C52B H52F 109.5
H52E C52B H52F 109.5
C51B C53B H53D 109.5
C51B C53B H53E 109.5
C51B C53B H53F 109.5
H53D C53B H53E 109.5
H53D C53B H53F 109.5
H53E C53B H53F 109.5
C51B C54B H54D 109.5
C51B C54B H54E 109.5
C51B C54B H54F 109.5
H54D C54B H54E 109.5
H54D C54B H54F 109.5
H54E C54B H54F 109.5
C10 O1 C2 115.6(4)
C1 N1 C4 121.3(7)
C1 N1 C5 123.7(6)
C5 N1 C4 115.1(7)
C1 N2 C6 121.6(6)
C1 N2 C7 124.4(5)
C7 N2 C6 113.4(5)
C3 N3 C8 122.3(7)
C3 N3 C9 121.2(7)
C8 N3 C9 116.4(7)
N1 C1 C2 119.2(5)
N2 C1 N1 120.8(6)
N2 C1 C2 120.0(5)
O1 C2 C1 117.7(5)
C3 C2 O1 116.0(6)
C3 C2 C1 125.7(6)
N3 C3 Cl1 114.9(5)
N3 C3 C2 127.2(6)
C2 C3 Cl1 117.8(5)
N1 C4 H4A 109.5
N1 C4 H4B 109.5
N1 C4 H4C 109.5
H4A C4 H4B 109.5
H4A C4 H4C 109.5
H4B C4 H4C 109.5
N1 C5 H5A 109.5
N1 C5 H5B 109.5
N1 C5 H5C 109.5
H5A C5 H5B 109.5
H5A C5 H5C 109.5
H5B C5 H5C 109.5
N2 C6 H6A 109.5
N2 C6 H6B 109.5
N2 C6 H6C 109.5
H6A C6 H6B 109.5
H6A C6 H6C 109.5
H6B C6 H6C 109.5
N2 C7 H7A 109.5
N2 C7 H7B 109.5
N2 C7 H7C 109.5
H7A C7 H7B 109.5
H7A C7 H7C 109.5
H7B C7 H7C 109.5
N3 C8 H8A 109.5
N3 C8 H8B 109.5
N3 C8 H8C 109.5
H8A C8 H8B 109.5
H8A C8 H8C 109.5
H8B C8 H8C 109.5
N3 C9 H9A 109.5
N3 C9 H9B 109.5
N3 C9 H9C 109.5
H9A C9 H9B 109.5
H9A C9 H9C 109.5
H9B C9 H9C 109.5
O1 C10 C11 111.8(4)
O2 C10 O1 121.2(5)
O2 C10 C11 127.0(5)
C12 C11 C10 117.5(5)
C16 C11 C10 121.5(5)
C16 C11 C12 120.9(5)
C11 C12 C17 125.4(5)
C13 C12 C11 116.8(5)
C13 C12 C17 117.9(6)
C12 C13 H13 118.3
C14 C13 C12 123.5(6)
C14 C13 H13 118.3
C13 C14 C21 120.0(6)
C15 C14 C13 117.9(5)
C15 C14 C21 122.1(6)
C14 C15 H15 118.3
C14 C15 C16 123.5(5)
C16 C15 H15 118.3
C11 C16 C25 125.1(5)
C15 C16 C11 117.3(5)
C15 C16 C25 117.5(5)
C18 C17 C12 108.1(6)
C19 C17 C12 113.9(7)
C19 C17 C18 111.3(7)
C19 C17 C20 104.2(7)
C20 C17 C12 112.2(6)
C20 C17 C18 106.9(8)
C17 C18 H18A 109.5
C17 C18 H18B 109.5
C17 C18 H18C 109.5
H18A C18 H18B 109.5
H18A C18 H18C 109.5
H18B C18 H18C 109.5
C17 C19 H19A 109.5
C17 C19 H19B 109.5
C17 C19 H19C 109.5
H19A C19 H19B 109.5
H19A C19 H19C 109.5
H19B C19 H19C 109.5
C17 C20 H20A 109.5
C17 C20 H20B 109.5
C17 C20 H20C 109.5
H20A C20 H20B 109.5
H20A C20 H20C 109.5
H20B C20 H20C 109.5
C14 C21 C23 109.1(6)
C14 C21 C23B 101.4(8)
C22 C21 C14 110.1(8)
C22 C21 C23 103.2(10)
C24 C21 C14 113.7(8)
C24 C21 C22 115.3(11)
C24 C21 C23 104.6(9)
C22B C21 C14 112.7(12)
C22B C21 C23B 103.1(19)
C22B C21 C24B 126.4(19)
C24B C21 C14 107.6(10)
C24B C21 C23B 101.9(14)
C16 C25 C26 111.3(5)
C27 C25 C16 113.4(5)
C27 C25 C26 104.7(6)
C27 C25 C28 110.9(6)
C28 C25 C16 108.0(5)
C28 C25 C26 108.4(6)
C25 C26 H26A 109.5
C25 C26 H26B 109.5
C25 C26 H26C 109.5
H26A C26 H26B 109.5
H26A C26 H26C 109.5
H26B C26 H26C 109.5
C25 C27 H27A 109.5
C25 C27 H27B 109.5
C25 C27 H27C 109.5
H27A C27 H27B 109.5
H27A C27 H27C 109.5
H27B C27 H27C 109.5
C25 C28 H28A 109.5
C25 C28 H28B 109.5
C25 C28 H28C 109.5
H28A C28 H28B 109.5
H28A C28 H28C 109.5
H28B C28 H28C 109.5
C21 C22 H22A 109.5
C21 C22 H22B 109.5
C21 C22 H22C 109.5
H22A C22 H22B 109.5
H22A C22 H22C 109.5
H22B C22 H22C 109.5
C21 C23 H23A 109.5
C21 C23 H23B 109.5
C21 C23 H23C 109.5
H23A C23 H23B 109.5
H23A C23 H23C 109.5
H23B C23 H23C 109.5
C21 C24 H24A 109.5
C21 C24 H24B 109.5
C21 C24 H24C 109.5
H24A C24 H24B 109.5
H24A C24 H24C 109.5
H24B C24 H24C 109.5
C21 C22B H22D 109.5
C21 C22B H22E 109.5
C21 C22B H22F 109.5
H22D C22B H22E 109.5
H22D C22B H22F 109.5
H22E C22B H22F 109.5
C21 C23B H23D 109.5
C21 C23B H23E 109.5
C21 C23B H23F 109.5
H23D C23B H23E 109.5
H23D C23B H23F 109.5
H23E C23B H23F 109.5
C21 C24B H24D 109.5
C21 C24B H24E 109.5
C21 C24B H24F 109.5
H24D C24B H24E 109.5
H24D C24B H24F 109.5
H24E C24B H24F 109.5
C63 O61 C61 113.4(9)
O61 C61 H61A 109.7
O61 C61 H61B 109.7
H61A C61 H61B 108.2
C62 C61 O61 109.8(10)
C62 C61 H61A 109.7
C62 C61 H61B 109.7
C61 C62 H62A 109.5
C61 C62 H62B 109.5
C61 C62 H62C 109.5
H62A C62 H62B 109.5
H62A C62 H62C 109.5
H62B C62 H62C 109.5
O61 C63 H63A 108.8
O61 C63 H63B 108.8
O61 C63 C64 113.9(10)
H63A C63 H63B 107.7
C64 C63 H63A 108.8
C64 C63 H63B 108.8
C63 C64 H64A 109.5
C63 C64 H64B 109.5
C63 C64 H64C 109.5
H64A C64 H64B 109.5
H64A C64 H64C 109.5
H64B C64 H64C 109.5
F11 P2 F12 179.5(3)
F11 P2 F14 92.5(3)
F11 P2 F16 89.3(3)
F13 P2 F11 91.0(3)
F13 P2 F12 88.5(3)
F13 P2 F14 88.8(4)
F13 P2 F15 178.1(4)
F13 P2 F16 90.7(4)
F14 P2 F12 87.5(3)
F14 P2 F16 178.1(3)
F15 P2 F11 90.7(4)
F15 P2 F12 89.8(4)
F15 P2 F14 90.3(4)
F15 P2 F16 90.1(4)
F16 P2 F12 90.6(3)
F13B P2 F11 75.4(18)
F13B P2 F12 104.3(18)
F13B P2 F15B 153(3)
F14B P2 F11 76.3(19)
F14B P2 F12 104.2(19)
F14B P2 F13B 97(3)
F14B P2 F15B 99(3)
F15B P2 F11 87.6(18)
F15B P2 F12 92.6(18)
F16B P2 F11 88.7(18)
F16B P2 F12 90.8(18)
F16B P2 F13B 84(3)
F16B P2 F14B 164(3)
F16B P2 F15B 76(3)
F1 P1 F4 87.7(3)
F1 P1 F5 90.2(3)
F1 P1 F6 90.8(4)
F2 P1 F1 178.3(4)
F2 P1 F4 90.9(4)
F2 P1 F5 88.8(3)
F2 P1 F6 90.5(4)
F3 P1 F1 91.0(3)
F3 P1 F2 90.1(2)
F3 P1 F4 90.9(3)
F3 P1 F5 178.4(3)
F3 P1 F6 90.6(3)
F4 P1 F5 90.3(3)
F6 P1 F4 177.9(4)
F6 P1 F5 88.3(3)
Cl3 C65 H65A 109.4
Cl3 C65 H65B 109.4
Cl4 C65 Cl3 111.4(5)
Cl4 C65 H65A 109.4
Cl4 C65 H65B 109.4
H65A C65 H65B 108.0
Cl5 C66 Cl6 107(2)
Cl5 C66 H66A 110.2
Cl5 C66 H66B 110.2
Cl6 C66 H66A 110.2
Cl6 C66 H66B 110.2
H66A C66 H66B 108.5

loop_
_geom_bond_atom_site_label_1
_geom_bond_atom_site_label_2
_geom_bond_distance
Cl2 C33 1.733(5)
O31 C32 1.418(6)
O31 C40 1.370(6)
O32 C40 1.196(6)
N31 C31 1.334(7)
N31 C34 1.475(7)
N31 C35 1.463(7)
N32 C31 1.330(7)
N32 C36 1.470(7)
N32 C37 1.455(7)
N33 C33 1.348(7)
N33 C38 1.464(7)
N33 C39 1.465(7)
C31 C32 1.463(7)
C32 C33 1.353(7)
C34 H34A 0.9600
C34 H34B 0.9600
C34 H34C 0.9600
C35 H35A 0.9600
C35 H35B 0.9600
C35 H35C 0.9600
C36 H36A 0.9600
C36 H36B 0.9600
C36 H36C 0.9600
C37 H37A 0.9600
C37 H37B 0.9600
C37 H37C 0.9600
C38 H38A 0.9600
C38 H38B 0.9600
C38 H38C 0.9600
C39 H39A 0.9600
C39 H39B 0.9600
C39 H39C 0.9600
C40 C41 1.507(7)
C41 C42 1.421(7)
C41 C46 1.415(7)
C42 C43 1.406(8)
C42 C47 1.564(8)
C43 H43 0.9300
C43 C44 1.372(9)
C44 C45 1.385(8)
C44 C51 1.529(16)
C44 C51B 1.60(5)
C45 H45 0.9300
C45 C46 1.392(7)
C46 C55 1.551(7)
C47 C48 1.536(9)
C47 C49 1.526(10)
C47 C50 1.534(8)
C48 H48A 0.9600
C48 H48B 0.9600
C48 H48C 0.9600
C49 H49A 0.9600
C49 H49B 0.9600
C49 H49C 0.9600
C50 H50A 0.9600
C50 H50B 0.9600
C50 H50C 0.9600
C55 C56 1.548(8)
C55 C57 1.545(8)
C55 C58 1.524(8)
C56 H56A 0.9600
C56 H56B 0.9600
C56 H56C 0.9600
C57 H57A 0.9600
C57 H57B 0.9600
C57 H57C 0.9600
C58 H58A 0.9600
C58 H58B 0.9600
C58 H58C 0.9600
C51 C52 1.510(16)
C51 C53 1.534(17)
C51 C54 1.506(16)
C52 H52A 0.9600
C52 H52B 0.9600
C52 H52C 0.9600
C53 H53A 0.9600
C53 H53B 0.9600
C53 H53C 0.9600
C54 H54A 0.9600
C54 H54B 0.9600
C54 H54C 0.9600
C51B C52B 1.53(2)
C51B C53B 1.50(2)
C51B C54B 1.51(2)
C52B H52D 0.9600
C52B H52E 0.9600
C52B H52F 0.9600
C53B H53D 0.9600
C53B H53E 0.9600
C53B H53F 0.9600
C54B H54D 0.9600
C54B H54E 0.9600
C54B H54F 0.9600
Cl1 C3 1.743(6)
O1 C2 1.424(6)
O1 C10 1.379(7)
O2 C10 1.200(7)
N1 C1 1.334(8)
N1 C4 1.479(10)
N1 C5 1.449(11)
N2 C1 1.325(8)
N2 C6 1.475(8)
N2 C7 1.443(8)
N3 C3 1.338(10)
N3 C8 1.466(13)
N3 C9 1.476(9)
C1 C2 1.465(9)
C2 C3 1.348(9)
C4 H4A 0.9600
C4 H4B 0.9600
C4 H4C 0.9600
C5 H5A 0.9600
C5 H5B 0.9600
C5 H5C 0.9600
C6 H6A 0.9600
C6 H6B 0.9600
C6 H6C 0.9600
C7 H7A 0.9600
C7 H7B 0.9600
C7 H7C 0.9600
C8 H8A 0.9600
C8 H8B 0.9600
C8 H8C 0.9600
C9 H9A 0.9600
C9 H9B 0.9600
C9 H9C 0.9600
C10 C11 1.492(7)
C11 C12 1.429(8)
C11 C16 1.409(7)
C12 C13 1.392(8)
C12 C17 1.546(9)
C13 H13 0.9300
C13 C14 1.373(9)
C14 C15 1.370(9)
C14 C21 1.561(8)
C15 H15 0.9300
C15 C16 1.391(8)
C16 C25 1.543(8)
C17 C18 1.540(13)
C17 C19 1.512(13)
C17 C20 1.529(11)
C18 H18A 0.9600
C18 H18B 0.9600
C18 H18C 0.9600
C19 H19A 0.9600
C19 H19B 0.9600
C19 H19C 0.9600
C20 H20A 0.9600
C20 H20B 0.9600
C20 H20C 0.9600
C21 C22 1.542(16)
C21 C23 1.634(14)
C21 C24 1.461(15)
C21 C22B 1.38(3)
C21 C23B 1.80(2)
C21 C24B 1.43(3)
C25 C26 1.554(9)
C25 C27 1.539(9)
C25 C28 1.543(10)
C26 H26A 0.9600
C26 H26B 0.9600
C26 H26C 0.9600
C27 H27A 0.9600
C27 H27B 0.9600
C27 H27C 0.9600
C28 H28A 0.9600
C28 H28B 0.9600
C28 H28C 0.9600
C22 H22A 0.9600
C22 H22B 0.9600
C22 H22C 0.9600
C23 H23A 0.9600
C23 H23B 0.9600
C23 H23C 0.9600
C24 H24A 0.9600
C24 H24B 0.9600
C24 H24C 0.9600
C22B H22D 0.9600
C22B H22E 0.9600
C22B H22F 0.9600
C23B H23D 0.9600
C23B H23E 0.9600
C23B H23F 0.9600
C24B H24D 0.9600
C24B H24E 0.9600
C24B H24F 0.9600
O61 C61 1.457(12)
O61 C63 1.396(13)
C61 H61A 0.9700
C61 H61B 0.9700
C61 C62 1.456(17)
C62 H62A 0.9600
C62 H62B 0.9600
C62 H62C 0.9600
C63 H63A 0.9700
C63 H63B 0.9700
C63 C64 1.437(16)
C64 H64A 0.9600
C64 H64B 0.9600
C64 H64C 0.9600
P2 F11 1.580(5)
P2 F12 1.601(4)
P2 F13 1.561(6)
P2 F14 1.591(5)
P2 F15 1.575(6)
P2 F16 1.594(5)
P2 F13B 1.54(5)
P2 F14B 1.53(4)
P2 F15B 1.55(5)
P2 F16B 1.51(4)
P1 F1 1.579(4)
P1 F2 1.578(5)
P1 F3 1.571(4)
P1 F4 1.580(6)
P1 F5 1.603(4)
P1 F6 1.579(5)
Cl3 C65 1.775(10)
Cl4 C65 1.739(10)
C65 H65A 0.9700
C65 H65B 0.9700
Cl5 C66 1.75(2)
Cl6 C66 1.76(2)
C66 H66A 0.9700
C66 H66B 0.9700

loop_
_geom_torsion_atom_site_label_1
_geom_torsion_atom_site_label_2
_geom_torsion_atom_site_label_3
_geom_torsion_atom_site_label_4
_geom_torsion
O31 C32 C33 Cl2 13.7(6)
O31 C32 C33 N33 -163.9(5)
O31 C40 C41 C42 -99.4(5)
O31 C40 C41 C46 83.1(6)
O32 C40 C41 C42 81.7(7)
O32 C40 C41 C46 -95.8(6)
N31 C31 C32 O31 52.0(6)
N31 C31 C32 C33 -122.5(6)
N32 C31 C32 O31 -127.6(5)
N32 C31 C32 C33 57.9(7)
C31 C32 C33 Cl2 -171.7(4)
C31 C32 C33 N33 10.7(8)
C32 O31 C40 O32 -14.1(7)
C32 O31 C40 C41 166.9(4)
C34 N31 C31 N32 -150.1(5)
C34 N31 C31 C32 30.3(7)
C35 N31 C31 N32 24.9(8)
C35 N31 C31 C32 -154.8(5)
C36 N32 C31 N31 29.4(8)
C36 N32 C31 C32 -151.0(5)
C37 N32 C31 N31 -157.6(5)
C37 N32 C31 C32 22.0(7)
C38 N33 C33 Cl2 -137.1(5)
C38 N33 C33 C32 40.6(8)
C39 N33 C33 Cl2 24.1(7)
C39 N33 C33 C32 -158.3(6)
C40 O31 C32 C31 52.9(6)
C40 O31 C32 C33 -132.3(5)
C40 C41 C42 C43 -177.6(5)
C40 C41 C42 C47 7.4(8)
C40 C41 C46 C45 177.4(5)
C40 C41 C46 C55 -5.6(8)
C41 C42 C43 C44 0.3(9)
C41 C42 C47 C48 -135.3(6)
C41 C42 C47 C49 106.9(6)
C41 C42 C47 C50 -14.1(9)
C41 C46 C55 C56 -78.0(6)
C41 C46 C55 C57 164.4(5)
C41 C46 C55 C58 46.0(7)
C42 C41 C46 C45 0.0(8)
C42 C41 C46 C55 177.0(5)
C42 C43 C44 C45 -0.3(9)
C42 C43 C44 C51 -176.3(8)
C42 C43 C44 C51B 172.0(16)
C43 C42 C47 C48 49.5(7)
C43 C42 C47 C49 -68.2(6)
C43 C42 C47 C50 170.8(5)
C43 C44 C45 C46 0.1(9)
C43 C44 C51 C52 105.2(10)
C43 C44 C51 C53 -136.0(9)
C43 C44 C51 C54 -16.0(14)
C43 C44 C51B C52B -73(3)
C43 C44 C51B C53B 176(2)
C43 C44 C51B C54B 44(3)
C44 C45 C46 C41 0.0(8)
C44 C45 C46 C55 -177.2(5)
C45 C44 C51 C52 -70.8(11)
C45 C44 C51 C53 48.1(12)
C45 C44 C51 C54 168.0(10)
C45 C44 C51B C52B 99(3)
C45 C44 C51B C53B -12(3)
C45 C44 C51B C54B -144(2)
C45 C46 C55 C56 99.0(6)
C45 C46 C55 C57 -18.6(7)
C45 C46 C55 C58 -137.0(5)
C46 C41 C42 C43 -0.1(8)
C46 C41 C42 C47 -175.2(5)
C47 C42 C43 C44 176.0(6)
C51 C44 C45 C46 176.3(7)
C51B C44 C45 C46 -172.2(16)
O1 C2 C3 Cl1 -175.8(5)
O1 C2 C3 N3 6.1(13)
O1 C10 C11 C12 104.4(6)
O1 C10 C11 C16 -76.9(6)
O2 C10 C11 C12 -72.9(8)
O2 C10 C11 C16 105.8(7)
N1 C1 C2 O1 -52.3(7)
N1 C1 C2 C3 118.9(7)
N2 C1 C2 O1 128.8(6)
N2 C1 C2 C3 -60.0(9)
C1 C2 C3 Cl1 12.9(10)
C1 C2 C3 N3 -165.3(8)
C2 O1 C10 O2 13.0(7)
C2 O1 C10 C11 -164.5(5)
C4 N1 C1 N2 151.7(6)
C4 N1 C1 C2 -27.3(8)
C5 N1 C1 N2 -27.7(9)
C5 N1 C1 C2 153.4(6)
C6 N2 C1 N1 -33.1(9)
C6 N2 C1 C2 145.8(7)
C7 N2 C1 N1 156.6(6)
C7 N2 C1 C2 -24.5(9)
C8 N3 C3 Cl1 32.7(14)
C8 N3 C3 C2 -149.1(11)
C9 N3 C3 Cl1 -145.6(8)
C9 N3 C3 C2 32.5(15)
C10 O1 C2 C1 -64.4(7)
C10 O1 C2 C3 123.6(6)
C10 C11 C12 C13 -178.9(6)
C10 C11 C12 C17 1.3(9)
C10 C11 C16 C15 178.1(5)
C10 C11 C16 C25 -0.8(9)
C11 C12 C13 C14 0.4(10)
C11 C12 C17 C18 76.5(9)
C11 C12 C17 C19 -47.8(10)
C11 C12 C17 C20 -165.9(8)
C11 C16 C25 C26 -151.9(6)
C11 C16 C25 C27 -34.2(8)
C11 C16 C25 C28 89.1(7)
C12 C11 C16 C15 -3.2(8)
C12 C11 C16 C25 177.9(6)
C12 C13 C14 C15 -2.1(10)
C12 C13 C14 C21 178.4(7)
C13 C12 C17 C18 -103.3(7)
C13 C12 C17 C19 132.4(7)
C13 C12 C17 C20 14.3(11)
C13 C14 C15 C16 1.2(10)
C13 C14 C21 C22 -53.7(12)
C13 C14 C21 C23 58.9(9)
C13 C14 C21 C24 175.2(10)
C13 C14 C21 C22B -19(2)
C13 C14 C21 C23B -128.1(9)
C13 C14 C21 C24B 125.4(14)
C14 C15 C16 C11 1.4(9)
C14 C15 C16 C25 -179.6(6)
C15 C14 C21 C22 126.8(11)
C15 C14 C21 C23 -120.6(8)
C15 C14 C21 C24 -4.2(12)
C15 C14 C21 C22B 162(2)
C15 C14 C21 C23B 52.4(10)
C15 C14 C21 C24B -54.1(15)
C15 C16 C25 C26 29.2(8)
C15 C16 C25 C27 146.9(5)
C15 C16 C25 C28 -89.8(6)
C16 C11 C12 C13 2.4(9)
C16 C11 C12 C17 -177.4(6)
C17 C12 C13 C14 -179.9(7)
C21 C14 C15 C16 -179.3(6)
C61 O61 C63 C64 176.7(10)
C63 O61 C61 C62 -176.8(10)

loop_
_exptl_oxdiff_crystal_face_indexfrac_h
_exptl_oxdiff_crystal_face_indexfrac_k
_exptl_oxdiff_crystal_face_indexfrac_l
_exptl_oxdiff_crystal_face_x
_exptl_oxdiff_crystal_face_y
_exptl_oxdiff_crystal_face_z
0.0008 0.0012 -1.0023 0.0032 0.0308 0.0139
-1.0016 0.0065 -0.0075 -0.0330 0.0298 -0.0610
1.0016 -0.0065 0.0075 0.0330 -0.0298 0.0610
0.0020 2.0037 0.9974 -0.0760 -0.0254 0.0132
-1.0013 -0.9936 -2.0096 0.0099 0.0887 -0.0468
0.0014 1.0024 -0.0024 -0.0364 0.0027 0.0135
-0.0008 -0.0012 1.0023 -0.0032 -0.0308 -0.0139
-0.0014 -1.0024 0.0024 0.0364 -0.0027 -0.0135
-0.0020 -2.0037 -0.9974 0.0760 0.0254 -0.0132
